data_8105203
loop_
_publ_author_name
'Petz, Wolfgang'
'Neum\"uller, Bernhard'

_publ_section_title
;
 Crystal structure of
 bis[hydrido-hexaphenylcarbodiphosphoran][tetra-trifluoromethyl-(\m-diiodo)-diplatinat]
;
_journal_issue 2
_journal_name_full 'Zeitschrift f\"ur Kristallographie - New Crystal Structures'
_journal_page_first 273
_journal_page_last 275
_journal_paper_doi 10.1515/ncrs-2021-0460
_journal_volume 237
_journal_year 2022
_chemical_formula_moiety 'C86 H78 F12 I2 O2 P4 Pt2'
_chemical_formula_sum 'C86 H78 F12 I2 O2 P4 Pt2'
_chemical_formula_weight 2139.34
_space_group_crystal_system triclinic
_space_group_IT_number 2
_space_group_name_Hall '-P 1'
_space_group_name_H-M_alt 'P -1'
_atom_sites_solution_hydrogens geom
_atom_sites_solution_primary direct
_atom_sites_solution_secondary difmap
_audit_creation_method SHELXL-2016/6
_cell_angle_alpha 73.20(1)
_cell_angle_beta 75.18(1)
_cell_angle_gamma 86.81(1)
_cell_formula_units_Z 1
_cell_length_a 11.520(1)
_cell_length_b 12.196(1)
_cell_length_c 15.385(2)
_cell_measurement_reflns_used 10000
_cell_measurement_temperature 193(2)
_cell_measurement_theta_max 25.2
_cell_measurement_theta_min 1.5
_cell_volume 2000.1(4)
_computing_cell_refinement 'IPDS II (Stoe)'
_computing_data_collection 'IPDS II (Stoe)'
_computing_data_reduction 'IPDS II (Stoe)'
_computing_molecular_graphics 'WinGX (Farrugia, 2012)'
_computing_publication_material 'WinGX (Farrugia, 2012)'
_computing_structure_refinement 'SHELXL-2016/6 (Sheldrick, 2016)'
_computing_structure_solution
;
 SIR-92 (Altomare, Cascarano, Giacovazzo, Guagliardi, Burla, Polidori,
        Camalli, 1992)
;
_diffrn_ambient_temperature 193(2)
_diffrn_measured_fraction_theta_full 0.999
_diffrn_measured_fraction_theta_max 0.988
_diffrn_measurement_device_type 'IPDS II (Stoe)'
_diffrn_measurement_method 'IPDS II (Stoe)'
_diffrn_radiation_type MoK\a
_diffrn_radiation_wavelength 0.71073
_diffrn_reflns_av_R_equivalents 0.0703
_diffrn_reflns_av_unetI/netI 0.1049
_diffrn_reflns_Laue_measured_fraction_full 0.999
_diffrn_reflns_Laue_measured_fraction_max 0.988
_diffrn_reflns_limit_h_max 14
_diffrn_reflns_limit_h_min -14
_diffrn_reflns_limit_k_max 15
_diffrn_reflns_limit_k_min -15
_diffrn_reflns_limit_l_max 19
_diffrn_reflns_limit_l_min -18
_diffrn_reflns_number 19972
_diffrn_reflns_point_group_measured_fraction_full 0.999
_diffrn_reflns_point_group_measured_fraction_max 0.988
_diffrn_reflns_theta_full 25.242
_diffrn_reflns_theta_max 26.241
_diffrn_reflns_theta_min 1.428
_diffrn_source 'fine-focus sealed tube'
_exptl_absorpt_coefficient_mu 4.421
_exptl_absorpt_correction_T_max 1.0
_exptl_absorpt_correction_T_min 0.22
_exptl_absorpt_correction_type numerical
_exptl_absorpt_process_details 'X-red32/X-area (Stoe)'
_exptl_crystal_colour colorless
_exptl_crystal_density_diffrn 1.776
_exptl_crystal_description 'small rods'
_exptl_crystal_F_000 1040
_exptl_crystal_size_max 0.14
_exptl_crystal_size_mid 0.07
_exptl_crystal_size_min 0.04
_refine_diff_density_max 2.745
_refine_diff_density_min -2.542
_refine_diff_density_rms 0.197
_refine_ls_extinction_coef .
_refine_ls_extinction_method none
_refine_ls_goodness_of_fit_ref 0.960
_refine_ls_hydrogen_treatment riding
_refine_ls_matrix_type full
_refine_ls_number_parameters 488
_refine_ls_number_reflns 7988
_refine_ls_number_restraints 4
_refine_ls_restrained_S_all 0.959
_refine_ls_R_factor_all 0.1148
_refine_ls_R_factor_gt 0.0631
_refine_ls_shift/su_max 0.003
_refine_ls_shift/su_mean 0.000
_refine_ls_structure_factor_coef Fsqd
_refine_ls_weighting_details 'w=1/[\s^2^(Fo^2^)+(0.0967P)^2^] where P=(Fo^2^+2Fc^2^)/3'
_refine_ls_weighting_scheme calc
_refine_ls_wR_factor_gt 0.1525
_refine_ls_wR_factor_ref 0.1759
_reflns_Friedel_coverage 0.000
_reflns_Friedel_fraction_full .
_reflns_Friedel_fraction_max .
_reflns_number_gt 4844
_reflns_number_total 7988
_reflns_threshold_expression 'I > 2\s(I)'
_cod_data_source_file suppl_j_ncrs-2021-0460_suppl.cif
_cod_data_source_block pe69a
_cod_depositor_comments
;
The following automatic conversions were performed:

data item '_atom_sites_solution_primary' value 'direct methods' was
changed to 'direct'.

Automatic conversion script
Id: cif_fix_values 8738 2021-04-28 16:35:53Z antanas 
;
_cod_database_code 8105203
_shelx_shelxl_version_number 2016/6
_shelx_space_group_comment
;
The symmetry employed for this shelxl refinement is uniquely defined
by the following loop, which should always be used as a source of
symmetry information in preference to the above space-group names.
They are only intended as comments.
;

loop_
_space_group_symop_operation_xyz
'x, y, z'
'-x, -y, -z'

loop_
_atom_site_label
_atom_site_type_symbol
_atom_site_fract_x
_atom_site_fract_y
_atom_site_fract_z
_atom_site_U_iso_or_equiv
_atom_site_adp_type
_atom_site_occupancy
_atom_site_site_symmetry_order
_atom_site_calc_flag
_atom_site_refinement_flags_posn
_atom_site_refinement_flags_adp
_atom_site_refinement_flags_occupancy
_atom_site_disorder_assembly
_atom_site_disorder_group
Pt1 Pt -0.95928(4) 0.39469(5) 0.60822(4) 0.04342(16) Uani 1 1 d . . . . .
I1 I -1.02017(10) 0.37878(9) 0.45797(7) 0.0675(3) Uani 1 1 d . . . . .
C1 C -0.6286(8) 0.1048(9) 0.7262(7) 0.034(2) Uani 1 1 d . . . . .
H1 H -0.692775 0.150920 0.708817 0.05(3) Uiso 1 1 calc R . . . .
P1 P -0.4895(2) 0.1612(2) 0.66777(18) 0.0298(6) Uani 1 1 d . . . . .
C2 C -0.4260(9) 0.2449(9) 0.7257(7) 0.033(2) Uani 1 1 d . . . . .
C3 C -0.4832(11) 0.2438(10) 0.8173(8) 0.042(3) Uani 1 1 d . . . . .
H31 H -0.554067 0.198351 0.849038 0.051 Uiso 1 1 calc R U . . .
C4 C -0.4388(12) 0.3071(12) 0.8623(9) 0.050(3) Uani 1 1 d . . . . .
H41 H -0.480333 0.307491 0.924129 0.061 Uiso 1 1 calc R U . . .
C5 C -0.3337(13) 0.3702(12) 0.8181(11) 0.057(4) Uani 1 1 d . . . . .
H51 H -0.301377 0.412107 0.850076 0.068 Uiso 1 1 calc R U . . .
C6 C -0.2751(10) 0.3726(11) 0.7262(9) 0.047(3) Uani 1 1 d . . . . .
H61 H -0.204006 0.417761 0.694594 0.057 Uiso 1 1 calc R U . . .
C7 C -0.3215(10) 0.3082(10) 0.6815(8) 0.040(3) Uani 1 1 d . . . . .
H71 H -0.280631 0.307856 0.619610 0.048 Uiso 1 1 calc R U . . .
C8 C -0.3832(9) 0.0555(9) 0.6421(7) 0.034(2) Uani 1 1 d . . . . .
C9 C -0.4092(10) -0.0153(10) 0.5914(8) 0.040(3) Uani 1 1 d . . . . .
H91 H -0.483191 -0.007233 0.573803 0.048 Uiso 1 1 calc R U . . .
C10 C -0.3296(12) -0.0956(11) 0.5671(8) 0.049(3) Uani 1 1 d . . . . .
H101 H -0.349592 -0.144692 0.534843 0.058 Uiso 1 1 calc R U . . .
C11 C -0.2202(12) -0.1047(12) 0.5896(9) 0.054(3) Uani 1 1 d . . . . .
H111 H -0.163958 -0.158928 0.571381 0.064 Uiso 1 1 calc R U . . .
C12 C -0.1924(12) -0.0363(12) 0.6378(10) 0.056(3) Uani 1 1 d . . . . .
H121 H -0.117359 -0.044378 0.653739 0.067 Uiso 1 1 calc R U . . .
C13 C -0.2717(10) 0.0447(10) 0.6641(8) 0.041(3) Uani 1 1 d . . . . .
H131 H -0.250607 0.092627 0.696755 0.050 Uiso 1 1 calc R U . . .
C14 C -0.4971(9) 0.2626(9) 0.5564(7) 0.032(2) Uani 1 1 d . . . . .
C15 C -0.5979(11) 0.3269(10) 0.5501(8) 0.045(3) Uani 1 1 d . . . . .
H151 H -0.664810 0.317548 0.602843 0.054 Uiso 1 1 calc R U . . .
C16 C -0.6002(12) 0.4085(11) 0.4619(9) 0.051(3) Uani 1 1 d . . . . .
H161 H -0.669288 0.453492 0.455847 0.061 Uiso 1 1 calc R U . . .
C17 C -0.5052(12) 0.4211(12) 0.3886(9) 0.052(3) Uani 1 1 d . . . . .
H171 H -0.507179 0.476429 0.331060 0.062 Uiso 1 1 calc R U . . .
C18 C -0.4073(13) 0.3580(14) 0.3941(9) 0.061(4) Uani 1 1 d . . . . .
H181 H -0.340954 0.369456 0.340734 0.074 Uiso 1 1 calc R U . . .
C19 C -0.4015(11) 0.2748(12) 0.4778(8) 0.050(3) Uani 1 1 d . . . . .
H191 H -0.333308 0.227648 0.480643 0.059 Uiso 1 1 calc R U . . .
P2 P -0.6717(2) -0.0209(2) 0.81099(19) 0.0319(6) Uani 1 1 d . . . . .
C20 C -0.7686(9) -0.1032(9) 0.7760(8) 0.035(2) Uani 1 1 d . . . . .
C21 C -0.7793(10) -0.0713(11) 0.6844(9) 0.045(3) Uani 1 1 d . . . . .
H211 H -0.733865 -0.007747 0.639517 0.055 Uiso 1 1 calc R U . . .
C22 C -0.8560(11) -0.1319(11) 0.6579(10) 0.049(3) Uani 1 1 d . . . . .
H221 H -0.862847 -0.109377 0.594952 0.058 Uiso 1 1 calc R U . . .
C23 C -0.9226(12) -0.2248(12) 0.7223(11) 0.057(4) Uani 1 1 d . . . . .
H231 H -0.974506 -0.266314 0.703532 0.068 Uiso 1 1 calc R U . . .
C24 C -0.9133(12) -0.2566(12) 0.8129(12) 0.061(4) Uani 1 1 d . . . . .
H241 H -0.959839 -0.319793 0.857276 0.073 Uiso 1 1 calc R U . . .
C25 C -0.8370(12) -0.1977(10) 0.8410(9) 0.048(3) Uani 1 1 d . . . . .
H251 H -0.830763 -0.221168 0.904103 0.058 Uiso 1 1 calc R U . . .
C26 C -0.7587(9) -0.0035(10) 0.9215(7) 0.035(2) Uani 1 1 d . . . . .
C27 C -0.7674(10) -0.0922(10) 1.0056(8) 0.040(3) Uani 1 1 d . . . . .
H271 H -0.721630 -0.159315 1.004970 0.047 Uiso 1 1 calc R U . . .
C28 C -0.8430(11) -0.0821(11) 1.0899(8) 0.046(3) Uani 1 1 d . . . . .
H281 H -0.851643 -0.143258 1.146006 0.055 Uiso 1 1 calc R U . . .
C29 C -0.9048(10) 0.0182(11) 1.0904(8) 0.044(3) Uani 1 1 d . . . . .
H291 H -0.954126 0.027287 1.147528 0.053 Uiso 1 1 calc R U . . .
C30 C -0.8953(10) 0.1048(11) 1.0084(9) 0.044(3) Uani 1 1 d . . . . .
H301 H -0.939879 0.172481 1.009888 0.053 Uiso 1 1 calc R U . . .
C31 C -0.8228(9) 0.0964(10) 0.9237(8) 0.037(2) Uani 1 1 d . . . . .
H311 H -0.816932 0.157640 0.868073 0.044 Uiso 1 1 calc R U . . .
C32 C -0.5452(9) -0.1064(10) 0.8370(7) 0.036(2) Uani 1 1 d . . . . .
C33 C -0.5094(10) -0.1961(11) 0.8003(9) 0.050(3) Uani 1 1 d . . . . .
H331 H -0.553689 -0.217617 0.763383 0.060 Uiso 1 1 calc R U . . .
C34 C -0.4053(13) -0.2566(13) 0.8182(12) 0.067(4) Uani 1 1 d . . . . .
H341 H -0.380406 -0.320436 0.794851 0.080 Uiso 1 1 calc R U . . .
C35 C -0.3417(11) -0.2223(15) 0.8689(10) 0.066(5) Uani 1 1 d . . . . .
H351 H -0.269808 -0.260643 0.878099 0.080 Uiso 1 1 calc R U . . .
C36 C -0.3779(11) -0.1344(14) 0.9071(9) 0.060(4) Uani 1 1 d . . . . .
H361 H -0.333073 -0.114643 0.944572 0.072 Uiso 1 1 calc R U . . .
C37 C -0.4799(10) -0.0733(11) 0.8917(8) 0.043(3) Uani 1 1 d . . . . .
H371 H -0.504823 -0.011159 0.917274 0.051 Uiso 1 1 calc R U . . .
C38 C -0.9456(9) 0.2230(11) 0.6510(10) 0.047(3) Uani 1 1 d . . . . .
F1 F -0.9135(9) 0.1750(8) 0.7335(6) 0.075(2) Uani 1 1 d . . . . .
F2 F -1.0442(8) 0.1669(8) 0.6673(9) 0.095(3) Uani 1 1 d . . . . .
F3 F -0.8579(9) 0.1848(7) 0.5932(6) 0.077(3) Uani 1 1 d . . . . .
C39 C -0.9185(13) 0.4087(12) 0.7217(10) 0.055(3) Uani 1 1 d . . . . .
F4 F -0.8116(7) 0.3654(9) 0.7376(6) 0.076(3) Uani 1 1 d . . . . .
F5 F -0.9967(8) 0.3518(9) 0.8070(6) 0.077(2) Uani 1 1 d . . . . .
F6 F -0.9164(12) 0.5126(9) 0.7332(8) 0.105(4) Uani 1 1 d . . . . .
O1 O 0.1439(12) 0.4149(12) 0.0106(11) 0.124(5) Uani 1 1 d D . . . .
C40 C 0.1738(17) 0.5154(12) 0.0336(11) 0.080(5) Uani 1 1 d D . . . .
H401 H 0.165423 0.497758 0.101867 0.096 Uiso 1 1 calc R U . . .
H402 H 0.119402 0.578688 0.014989 0.096 Uiso 1 1 calc R U . . .
C41 C 0.300(2) 0.5487(17) -0.0189(10) 0.123(10) Uani 1 1 d D . . . .
H411 H 0.357308 0.506266 0.016532 0.148 Uiso 1 1 calc R U . . .
H412 H 0.314422 0.631966 -0.032565 0.148 Uiso 1 1 calc R U . . .
C42 C 0.3121(17) 0.5149(15) -0.1098(10) 0.114(9) Uani 1 1 d D . . . .
H421 H 0.292825 0.579933 -0.159485 0.137 Uiso 1 1 calc R U . . .
H422 H 0.394319 0.489275 -0.132787 0.137 Uiso 1 1 calc R U . . .
C43 C 0.2199(19) 0.4159(18) -0.0806(11) 0.139(10) Uani 1 1 d D . . . .
H431 H 0.171104 0.427760 -0.126931 0.167 Uiso 1 1 calc R U . . .
H432 H 0.261471 0.342090 -0.077274 0.167 Uiso 1 1 calc R U . . .

loop_
_atom_site_aniso_label
_atom_site_aniso_U_11
_atom_site_aniso_U_22
_atom_site_aniso_U_33
_atom_site_aniso_U_23
_atom_site_aniso_U_13
_atom_site_aniso_U_12
Pt1 0.0404(2) 0.0431(3) 0.0481(3) -0.0170(2) -0.00879(19) 0.00090(18)
I1 0.0931(8) 0.0598(6) 0.0558(6) -0.0170(5) -0.0304(5) 0.0082(5)
C1 0.023(5) 0.034(6) 0.037(6) 0.005(5) -0.009(4) -0.002(4)
P1 0.0262(12) 0.0339(14) 0.0269(13) -0.0037(11) -0.0074(10) -0.0014(11)
C2 0.032(5) 0.034(6) 0.033(5) -0.010(5) -0.008(4) 0.001(4)
C3 0.042(6) 0.042(7) 0.041(6) -0.011(5) -0.008(5) -0.001(5)
C4 0.061(8) 0.057(8) 0.036(6) -0.019(6) -0.010(6) 0.002(6)
C5 0.065(9) 0.051(8) 0.070(9) -0.023(7) -0.038(8) 0.006(7)
C6 0.033(6) 0.053(7) 0.062(8) -0.020(6) -0.015(6) -0.004(5)
C7 0.035(6) 0.046(7) 0.038(6) -0.011(5) -0.008(5) -0.001(5)
C8 0.032(5) 0.038(6) 0.029(5) -0.007(5) -0.003(4) -0.003(4)
C9 0.045(6) 0.039(6) 0.033(6) -0.007(5) -0.008(5) -0.002(5)
C10 0.065(8) 0.045(7) 0.040(7) -0.021(6) -0.012(6) 0.008(6)
C11 0.056(8) 0.053(8) 0.051(7) -0.016(6) -0.015(6) 0.018(6)
C12 0.047(7) 0.060(8) 0.062(8) -0.018(7) -0.018(6) 0.014(6)
C13 0.040(6) 0.041(6) 0.044(6) -0.013(5) -0.012(5) 0.001(5)
C14 0.030(5) 0.041(6) 0.021(5) -0.002(4) -0.005(4) -0.009(4)
C15 0.047(7) 0.041(7) 0.039(6) -0.001(5) -0.009(5) 0.003(5)
C16 0.052(7) 0.036(7) 0.058(8) 0.002(6) -0.023(7) 0.010(6)
C17 0.057(8) 0.053(8) 0.038(7) 0.000(6) -0.011(6) -0.001(6)
C18 0.058(8) 0.080(10) 0.029(6) -0.005(6) 0.010(6) -0.013(7)
C19 0.044(7) 0.057(8) 0.037(6) -0.002(6) -0.005(5) 0.007(6)
P2 0.0272(12) 0.0333(14) 0.0321(14) -0.0038(11) -0.0081(11) 0.0001(11)
C20 0.033(5) 0.026(5) 0.041(6) -0.004(5) -0.008(5) 0.004(4)
C21 0.033(6) 0.053(7) 0.046(7) -0.006(6) -0.011(5) 0.003(5)
C22 0.045(7) 0.057(8) 0.055(8) -0.028(7) -0.020(6) 0.006(6)
C23 0.049(7) 0.056(8) 0.078(10) -0.037(8) -0.018(7) 0.004(6)
C24 0.053(8) 0.043(7) 0.083(11) -0.014(7) -0.012(7) -0.020(6)
C25 0.061(8) 0.028(6) 0.049(7) 0.001(5) -0.016(6) -0.008(5)
C26 0.023(5) 0.044(6) 0.033(6) -0.001(5) -0.007(4) -0.008(4)
C27 0.043(6) 0.034(6) 0.037(6) -0.004(5) -0.010(5) -0.002(5)
C28 0.046(7) 0.050(7) 0.034(6) -0.001(5) -0.008(5) -0.005(6)
C29 0.039(6) 0.053(7) 0.036(6) -0.013(6) 0.000(5) -0.007(5)
C30 0.034(6) 0.051(7) 0.056(7) -0.024(6) -0.018(5) 0.001(5)
C31 0.032(5) 0.045(6) 0.033(6) -0.010(5) -0.006(4) -0.004(5)
C32 0.024(5) 0.041(6) 0.033(6) 0.004(5) -0.005(4) -0.001(4)
C33 0.037(6) 0.046(7) 0.056(8) -0.001(6) -0.007(6) 0.010(5)
C34 0.049(8) 0.058(9) 0.081(11) -0.005(8) -0.014(8) 0.012(7)
C35 0.027(6) 0.088(11) 0.052(8) 0.024(8) -0.007(6) 0.016(7)
C36 0.035(6) 0.085(11) 0.046(7) 0.009(7) -0.016(6) -0.001(7)
C37 0.036(6) 0.051(7) 0.030(6) 0.004(5) -0.006(5) -0.002(5)
C38 0.022(5) 0.051(7) 0.066(8) -0.016(6) -0.006(5) 0.004(5)
F1 0.093(6) 0.066(5) 0.070(6) -0.013(4) -0.037(5) 0.011(5)
F2 0.064(5) 0.063(6) 0.144(9) 0.009(6) -0.044(6) -0.015(4)
F3 0.095(6) 0.058(5) 0.062(5) -0.011(4) -0.005(5) 0.031(5)
C39 0.064(8) 0.052(8) 0.059(8) -0.026(7) -0.025(7) 0.015(7)
F4 0.063(5) 0.102(7) 0.071(6) -0.031(5) -0.030(4) 0.024(5)
F5 0.081(6) 0.094(7) 0.048(5) -0.023(5) 0.002(4) -0.013(5)
F6 0.174(11) 0.071(6) 0.103(8) -0.039(6) -0.079(8) 0.011(7)
O1 0.082(9) 0.133(14) 0.169(16) -0.069(12) -0.018(10) -0.013(9)
C40 0.112(14) 0.074(11) 0.046(8) -0.015(8) -0.005(9) -0.008(10)
C41 0.17(2) 0.114(16) 0.092(14) 0.026(12) -0.083(15) -0.099(16)
C42 0.116(17) 0.114(18) 0.071(12) -0.004(12) 0.013(11) 0.049(15)
C43 0.21(3) 0.12(2) 0.100(18) -0.035(16) -0.05(2) -0.01(2)

loop_
_atom_type_symbol
_atom_type_description
_atom_type_scat_dispersion_real
_atom_type_scat_dispersion_imag
_atom_type_scat_source
C C 0.0033 0.0016 'International Tables Vol C Tables 4.2.6.8 and 6.1.1.4'
H H 0.0000 0.0000 'International Tables Vol C Tables 4.2.6.8 and 6.1.1.4'
F F 0.0171 0.0103 'International Tables Vol C Tables 4.2.6.8 and 6.1.1.4'
P P 0.1023 0.0942 'International Tables Vol C Tables 4.2.6.8 and 6.1.1.4'
Pt Pt -1.7033 8.3905 'International Tables Vol C Tables 4.2.6.8 and 6.1.1.4'
I I -0.4742 1.8119 'International Tables Vol C Tables 4.2.6.8 and 6.1.1.4'
O O 0.0106 0.0060 'International Tables Vol C Tables 4.2.6.8 and 6.1.1.4'

loop_
_geom_angle_atom_site_label_1
_geom_angle_atom_site_label_2
_geom_angle_atom_site_label_3
_geom_angle
_geom_angle_site_symmetry_1
_geom_angle_site_symmetry_3
C39 Pt1 C38 90.9(6) . .
C39 Pt1 I1 178.2(4) . .
C38 Pt1 I1 89.9(4) . .
C39 Pt1 I1 92.5(4) . 2_366
C38 Pt1 I1 176.6(4) . 2_366
I1 Pt1 I1 86.65(4) . 2_366
Pt1 I1 Pt1 93.35(4) . 2_366
P1 C1 P2 130.4(6) . .
C1 P1 C8 112.8(5) . .
C1 P1 C2 114.9(5) . .
C8 P1 C2 107.9(5) . .
C1 P1 C14 109.2(5) . .
C8 P1 C14 107.3(5) . .
C2 P1 C14 104.2(5) . .
C7 C2 C3 118.9(10) . .
C7 C2 P1 121.5(8) . .
C3 C2 P1 119.5(9) . .
C4 C3 C2 121.0(12) . .
C3 C4 C5 120.0(12) . .
C4 C5 C6 119.9(12) . .
C7 C6 C5 119.3(12) . .
C2 C7 C6 120.8(11) . .
C13 C8 C9 118.2(10) . .
C13 C8 P1 123.3(9) . .
C9 C8 P1 118.3(8) . .
C10 C9 C8 121.0(11) . .
C9 C10 C11 119.6(12) . .
C12 C11 C10 120.4(11) . .
C11 C12 C13 121.1(12) . .
C12 C13 C8 119.5(11) . .
C15 C14 C19 120.0(10) . .
C15 C14 P1 119.8(8) . .
C19 C14 P1 120.2(8) . .
C14 C15 C16 118.6(11) . .
C17 C16 C15 119.9(11) . .
C16 C17 C18 121.7(12) . .
C17 C18 C19 120.8(12) . .
C14 C19 C18 118.9(11) . .
C1 P2 C26 113.9(5) . .
C1 P2 C32 112.3(5) . .
C26 P2 C32 105.7(5) . .
C1 P2 C20 110.3(5) . .
C26 P2 C20 105.0(5) . .
C32 P2 C20 109.3(5) . .
C21 C20 C25 118.6(11) . .
C21 C20 P2 120.1(9) . .
C25 C20 P2 121.3(9) . .
C20 C21 C22 120.3(12) . .
C23 C22 C21 120.6(12) . .
C24 C23 C22 119.6(12) . .
C23 C24 C25 120.9(13) . .
C24 C25 C20 120.0(12) . .
C31 C26 C27 119.3(10) . .
C31 C26 P2 119.8(8) . .
C27 C26 P2 120.8(9) . .
C28 C27 C26 120.5(11) . .
C29 C28 C27 118.9(11) . .
C30 C29 C28 120.3(11) . .
C29 C30 C31 121.9(11) . .
C30 C31 C26 118.9(11) . .
C33 C32 C37 121.0(10) . .
C33 C32 P2 121.2(9) . .
C37 C32 P2 117.8(9) . .
C32 C33 C34 119.2(14) . .
C35 C34 C33 119.3(15) . .
C34 C35 C36 121.8(11) . .
C35 C36 C37 120.5(13) . .
C36 C37 C32 118.1(13) . .
F2 C38 F3 110.4(12) . .
F2 C38 F1 100.3(11) . .
F3 C38 F1 99.6(9) . .
F2 C38 Pt1 114.6(8) . .
F3 C38 Pt1 112.3(9) . .
F1 C38 Pt1 118.2(9) . .
F6 C39 F4 102.4(12) . .
F6 C39 F5 100.0(11) . .
F4 C39 F5 100.1(10) . .
F6 C39 Pt1 118.4(9) . .
F4 C39 Pt1 117.3(9) . .
F5 C39 Pt1 115.6(9) . .
C43 O1 C40 108.3(13) . .
O1 C40 C41 107.2(13) . .
C40 C41 C42 102.9(12) . .
C43 C42 C41 103.9(13) . .
O1 C43 C42 107.2(13) . .

loop_
_geom_bond_atom_site_label_1
_geom_bond_atom_site_label_2
_geom_bond_distance
_geom_bond_site_symmetry_2
Pt1 C39 1.975(13) .
Pt1 C38 2.016(13) .
Pt1 I1 2.6415(11) .
Pt1 I1 2.6740(12) 2_366
C1 P1 1.696(10) .
C1 P2 1.702(10) .
P1 C8 1.786(11) .
P1 C2 1.820(11) .
P1 C14 1.820(10) .
C2 C7 1.374(16) .
C2 C3 1.390(16) .
C3 C4 1.369(17) .
C4 C5 1.38(2) .
C5 C6 1.395(19) .
C6 C7 1.386(17) .
C8 C13 1.399(15) .
C8 C9 1.407(16) .
C9 C10 1.370(16) .
C10 C11 1.381(18) .
C11 C12 1.363(19) .
C12 C13 1.383(17) .
C14 C15 1.373(15) .
C14 C19 1.389(15) .
C15 C16 1.437(16) .
C16 C17 1.334(18) .
C17 C18 1.336(19) .
C18 C19 1.405(18) .
P2 C26 1.804(11) .
P2 C32 1.806(10) .
P2 C20 1.813(11) .
C20 C21 1.385(16) .
C20 C25 1.408(16) .
C21 C22 1.387(18) .
C22 C23 1.38(2) .
C23 C24 1.37(2) .
C24 C25 1.385(18) .
C26 C31 1.393(16) .
C26 C27 1.411(15) .
C27 C28 1.400(16) .
C28 C29 1.381(17) .
C29 C30 1.375(17) .
C30 C31 1.384(16) .
C32 C33 1.369(18) .
C32 C37 1.411(17) .
C33 C34 1.417(17) .
C34 C35 1.35(2) .
C35 C36 1.36(2) .
C36 C37 1.391(17) .
C38 F2 1.290(14) .
C38 F3 1.324(14) .
C38 F1 1.371(15) .
C39 F6 1.332(16) .
C39 F4 1.365(15) .
C39 F5 1.397(17) .
O1 C43 1.4497(11) .
O1 C40 1.4499(10) .
C40 C41 1.49(3) .
C41 C42 1.5399(10) .
C42 C43 1.5398(10) .
